data_7008947
loop_
_publ_author_name
'Birdsall, David J.'
'Novosad, Josef'
'Slawin, Alexandra M. Z.'
'Woollins, J. Derek'

_publ_section_title
;
 Synthesis and crystal structures of tellurium complexes containing
 imidophosphinate ligands
;
_journal_issue 4
_journal_name_full 'Journal of the Chemical Society, Dalton Transactions'
_journal_page_first 435
_journal_paper_doi 10.1039/a907336a
_journal_year 2000
_chemical_compound_source -
_chemical_formula_analytical 'C24 H56 N2 P4 S4 Te'
_chemical_formula_moiety 'C24 H56 N2 P4 S4 Te'
_chemical_formula_structural 'C24 H56 N2 P4 S4 Te'
_chemical_formula_sum 'C24 H56 N2 P4 S4 Te'
_chemical_formula_weight 752.43
_chemical_melting_point ?
_space_group_IT_number 14
_symmetry_cell_setting monoclinic
_symmetry_space_group_name_Hall '-P 2ybc'
_symmetry_space_group_name_H-M 'P 1 21/c 1'
_atom_sites_solution_hydrogens geom
_atom_sites_solution_primary direct
_atom_sites_solution_secondary difmap
_audit_creation_method SHELXL
_cell_angle_alpha 90.00
_cell_angle_beta 100.1450(10)
_cell_angle_gamma 90.00
_cell_formula_units_Z 2
_cell_length_a 10.4727(2)
_cell_length_b 14.5022(3)
_cell_length_c 11.9760(2)
_cell_measurement_reflns_used 51
_cell_measurement_temperature 293(2)
_cell_measurement_theta_max 168
_cell_measurement_theta_min 12
_cell_volume 1790.44(6)
_computing_cell_refinement SMART/SAINT
_computing_data_collection SMART
_computing_data_reduction SAINT
_computing_molecular_graphics SHELXTL
_computing_publication_material SHELXTL
_computing_structure_refinement 'SHELXL-93 (Sheldrick, 1993)'
_computing_structure_solution 'SHELXS-86 (Sheldrick, 1990)'
_diffrn_ambient_temperature 293(2)
_diffrn_measurement_device SMART
_diffrn_measurement_method CCD
_diffrn_radiation_monochromator graphite
_diffrn_radiation_source 'fine-focus sealed tube'
_diffrn_radiation_type MoK\a
_diffrn_radiation_wavelength 0.71073
_diffrn_reflns_av_R_equivalents 0.0165
_diffrn_reflns_av_sigmaI/netI 0.0184
_diffrn_reflns_limit_h_max 11
_diffrn_reflns_limit_h_min -11
_diffrn_reflns_limit_k_max 11
_diffrn_reflns_limit_k_min -16
_diffrn_reflns_limit_l_max 13
_diffrn_reflns_limit_l_min -12
_diffrn_reflns_number 7664
_diffrn_reflns_theta_max 23.27
_diffrn_reflns_theta_min 1.98
_diffrn_standards_decay_% -
_diffrn_standards_interval_count -
_diffrn_standards_interval_time -
_diffrn_standards_number -
_exptl_absorpt_coefficient_mu 1.260
_exptl_absorpt_correction_T_max 1.000000
_exptl_absorpt_correction_T_min 0.852155
_exptl_absorpt_correction_type sadabs
_exptl_crystal_colour yellow
_exptl_crystal_density_diffrn 1.396
_exptl_crystal_density_meas ?
_exptl_crystal_density_method -
_exptl_crystal_description prism
_exptl_crystal_F_000 780
_exptl_crystal_size_max .2
_exptl_crystal_size_mid .2
_exptl_crystal_size_min .3
_refine_diff_density_max 0.337
_refine_diff_density_min -0.204
_refine_diff_density_rms 0.045
_refine_ls_extinction_coef 0.0056(4)
_refine_ls_extinction_expression Fc^*^=kFc[1+0.001xFc^2^\l^3^/sin(2\q)]^-1/4^
_refine_ls_extinction_method SHELXL
_refine_ls_goodness_of_fit_all 0.528
_refine_ls_goodness_of_fit_obs 0.523
_refine_ls_hydrogen_treatment riding
_refine_ls_matrix_type full
_refine_ls_number_parameters 161
_refine_ls_number_reflns 2572
_refine_ls_number_restraints 0
_refine_ls_restrained_S_all 0.528
_refine_ls_restrained_S_obs 0.523
_refine_ls_R_factor_all 0.0224
_refine_ls_R_factor_obs 0.0196
_refine_ls_shift/esd_max -0.029
_refine_ls_shift/esd_mean 0.004
_refine_ls_structure_factor_coef Fsqd
_refine_ls_weighting_details 'w=1/[\s^2^(Fo^2^)+(0.0729P)^2^+3.2531P] where P=(Fo^2^+2Fc^2^)/3'
_refine_ls_weighting_scheme calc
_refine_ls_wR_factor_all 0.0594
_refine_ls_wR_factor_obs 0.0559
_reflns_number_observed 2332
_reflns_number_total 2572
_reflns_observed_criterion >2sigma(I)
_cod_data_source_file a907336a.txt
_cod_data_source_block 1
_cod_depositor_comments
;
The following automatic conversions were performed:
'_symmetry_cell_setting' value 'Monoclinic' changed to 'monoclinic'
according to '/home/adriana/struct/CIF-dictionaries/cif_core.dic'
dictionary named 'cif_core.dic' version 2.4.1 from 2010-06-29.

Automatic conversion script
Id: cif_fix_enum 1555 2011-01-17 13:19:09Z saulius 

The following automatic conversions were performed:

'_chemical_melting_point' value '-' was changed to '?' - the value is
undefined or not given.

Automatic conversion script
Id: cif_fix_values 1569 2011-02-09 13:29:24Z adriana 

The following automatic conversions were performed:

'_exptl_crystal_density_meas' value '-' was changed to '?' - the
value is perceived as not measured.

Automatic conversion script
Id: cif_fix_values 3008 2015-01-20 13:52:24Z robertas 

The following automatic conversions were performed:

'_refine_ls_weighting_scheme' value 'calc
w=1/[\s^2^(Fo^2^)+(0.0729P)^2^+3.2531P] where P=(Fo^2^+2Fc^2^)/3' was
changed to 'calc'. New tag '_refine_ls_weighting_details' was
created. The value of the new tag was set to
'w=1/[\s^2^(Fo^2^)+(0.0729P)^2^+3.2531P] where P=(Fo^2^+2Fc^2^)/3'.

Automatic conversion script
Id: cif_fix_values 3143 2015-03-26 13:38:13Z robertas 
;
_cod_original_sg_symbol_H-M P2(1)/c
_cod_database_code 7008947

loop_
_symmetry_equiv_pos_as_xyz
'x, y, z'
'-x, y+1/2, -z+1/2'
'-x, -y, -z'
'x, -y-1/2, z-1/2'

loop_
_atom_site_aniso_label
_atom_site_aniso_U_11
_atom_site_aniso_U_22
_atom_site_aniso_U_33
_atom_site_aniso_U_23
_atom_site_aniso_U_13
_atom_site_aniso_U_12
Te1 0.0382(2) 0.0464(2) 0.02699(15) 0.00139(8) 0.00197(9) 0.00559(8)
S1 0.0531(4) 0.0461(3) 0.0368(3) 0.0009(2) -0.0004(3) 0.0125(3)
P1 0.0396(3) 0.0344(3) 0.0305(3) -0.0020(2) 0.0050(2) 0.0025(2)
N1 0.0449(10) 0.0434(11) 0.0340(10) -0.0008(8) 0.0029(8) 0.0066(8)
C1 0.0479(13) 0.0525(14) 0.0357(12) 0.0001(10) 0.0098(10) 0.0005(11)
C2 0.063(2) 0.080(2) 0.072(2) -0.001(2) 0.0329(15) 0.0079(15)
C3 0.071(2) 0.067(2) 0.052(2) -0.0019(14) 0.0202(14) -0.0226(15)
C4 0.0570(14) 0.0374(12) 0.0467(13) -0.0085(10) 0.0111(11) -0.0003(11)
C5 0.115(3) 0.066(2) 0.048(2) -0.0112(14) -0.015(2) -0.022(2)
C6 0.073(2) 0.0463(15) 0.070(2) -0.0066(13) 0.0175(14) -0.0098(13)
S2 0.0449(4) 0.0569(4) 0.0359(3) 0.0051(3) 0.0101(3) 0.0054(3)
P2 0.0328(3) 0.0337(3) 0.0348(3) 0.0006(2) 0.0042(3) 0.0027(2)
C7 0.0446(12) 0.0354(12) 0.0522(14) 0.0026(10) 0.0075(10) 0.0018(10)
C8 0.070(2) 0.0377(13) 0.086(2) -0.0073(13) 0.023(2) 0.0016(12)
C9 0.099(2) 0.051(2) 0.067(2) 0.0178(14) 0.014(2) 0.001(2)
C10 0.0338(13) 0.0484(14) 0.061(2) -0.0062(11) 0.0058(12) 0.0025(10)
C11 0.052(2) 0.058(2) 0.099(2) -0.009(2) 0.0198(15) -0.0143(13)
C12 0.054(2) 0.156(4) 0.082(3) 0.032(2) -0.022(2) -0.019(2)

loop_
_atom_site_label
_atom_site_type_symbol
_atom_site_fract_x
_atom_site_fract_y
_atom_site_fract_z
_atom_site_U_iso_or_equiv
_atom_site_thermal_displace_type
_atom_site_occupancy
_atom_site_calc_flag
_atom_site_refinement_flags
_atom_site_disorder_group
Te1 Te 0.0000 0.0000 0.0000 0.03767(11) Uani 1 d S .
S1 S 0.00821(6) 0.15620(4) 0.12341(5) 0.0463(2) Uani 1 d . .
P1 P 0.12528(5) 0.11626(4) 0.26946(4) 0.0350(2) Uani 1 d . .
N1 N 0.2433(2) 0.04986(13) 0.26146(15) 0.0412(4) Uani 1 d . .
C1 C 0.0250(2) 0.0628(2) 0.3625(2) 0.0451(5) Uani 1 d . .
H1A H 0.0830(2) 0.0450(2) 0.4326(2) 0.054 Uiso 1 calc R .
C2 C -0.0751(3) 0.1291(2) 0.3953(3) 0.0689(8) Uani 1 d . .
H2A H -0.0322(3) 0.1834(2) 0.4289(3) 0.103 Uiso 1 calc R .
H2B H -0.1202(3) 0.0997(2) 0.4488(3) 0.103 Uiso 1 calc R .
H2C H -0.1361(3) 0.1459(2) 0.3288(3) 0.103 Uiso 1 calc R .
C3 C -0.0406(3) -0.0249(2) 0.3106(2) 0.0622(7) Uani 1 d . .
H3A H 0.0239(3) -0.0663(2) 0.2917(2) 0.093 Uiso 1 calc R .
H3B H -0.1011(3) -0.0097(2) 0.2432(2) 0.093 Uiso 1 calc R .
H3C H -0.0858(3) -0.0540(2) 0.3642(2) 0.093 Uiso 1 calc R .
C4 C 0.1890(2) 0.2223(2) 0.3424(2) 0.0468(6) Uani 1 d . .
H4A H 0.1150(2) 0.2585(2) 0.3577(2) 0.056 Uiso 1 calc R .
C5 C 0.2739(4) 0.1998(2) 0.4557(2) 0.0800(10) Uani 1 d . .
H5A H 0.2252(4) 0.1636(2) 0.5007(2) 0.120 Uiso 1 calc R .
H5B H 0.3015(4) 0.2560(2) 0.4950(2) 0.120 Uiso 1 calc R .
H5C H 0.3485(4) 0.1656(2) 0.4430(2) 0.120 Uiso 1 calc R .
C6 C 0.2618(3) 0.2804(2) 0.2695(2) 0.0626(7) Uani 1 d . .
H6A H 0.2059(3) 0.2945(2) 0.1991(2) 0.094 Uiso 1 calc R .
H6B H 0.3362(3) 0.2470(2) 0.2547(2) 0.094 Uiso 1 calc R .
H6C H 0.2897(3) 0.3367(2) 0.3086(2) 0.094 Uiso 1 calc R .
S2 S 0.25491(6) 0.02098(5) 0.00728(5) 0.0455(2) Uani 1 d . .
P2 P 0.30871(6) -0.00872(4) 0.17517(5) 0.0340(2) Uani 1 d . .
C7 C 0.2750(2) -0.1316(2) 0.1929(2) 0.0442(5) Uani 1 d . .
H7A H 0.1820(2) -0.1391(2) 0.1640(2) 0.053 Uiso 1 calc R .
C8 C 0.3432(3) -0.1939(2) 0.1188(3) 0.0634(7) Uani 1 d . .
H8A H 0.3273(3) -0.1714(2) 0.0423(3) 0.095 Uiso 1 calc R .
H8B H 0.3103(3) -0.2556(2) 0.1204(3) 0.095 Uiso 1 calc R .
H8C H 0.4348(3) -0.1938(2) 0.1473(3) 0.095 Uiso 1 calc R .
C9 C 0.2950(3) -0.1637(2) 0.3165(3) 0.0723(8) Uani 1 d . .
H9A H 0.2498(3) -0.1230(2) 0.3593(3) 0.108 Uiso 1 calc R .
H9B H 0.3859(3) -0.1630(2) 0.3479(3) 0.108 Uiso 1 calc R .
H9C H 0.2620(3) -0.2252(2) 0.3198(3) 0.108 Uiso 1 calc R .
C10 C 0.4850(2) 0.0083(2) 0.2061(2) 0.0480(6) Uani 1 d . .
H10A H 0.5237(2) -0.0381(2) 0.1627(2) 0.058 Uiso 1 calc R .
C11 C 0.5232(3) 0.1021(2) 0.1669(3) 0.0688(8) Uani 1 d . .
H11A H 0.4882(3) 0.1096(2) 0.0878(3) 0.103 Uiso 1 calc R .
H11B H 0.6160(3) 0.1066(2) 0.1783(3) 0.103 Uiso 1 calc R .
H11C H 0.4894(3) 0.1494(2) 0.2097(3) 0.103 Uiso 1 calc R .
C12 C 0.5416(4) -0.0066(3) 0.3302(3) 0.1016(15) Uani 1 d . .
H12A H 0.5175(4) -0.0666(3) 0.3533(3) 0.152 Uiso 1 calc R .
H12B H 0.5088(4) 0.0396(3) 0.3752(3) 0.152 Uiso 1 calc R .
H12C H 0.6345(4) -0.0022(3) 0.3409(3) 0.152 Uiso 1 calc R .

loop_
_atom_type_symbol
_atom_type_description
_atom_type_scat_dispersion_real
_atom_type_scat_dispersion_imag
_atom_type_scat_source
C C 0.0033 0.0016 'International Tables Vol C Tables 4.2.6.8 and 6.1.1.4'
H H 0.0000 0.0000 'International Tables Vol C Tables 4.2.6.8 and 6.1.1.4'
N N 0.0061 0.0033 'International Tables Vol C Tables 4.2.6.8 and 6.1.1.4'
P P 0.1023 0.0942 'International Tables Vol C Tables 4.2.6.8 and 6.1.1.4'
S S 0.1246 0.1234 'International Tables Vol C Tables 4.2.6.8 and 6.1.1.4'
Te Te -0.5308 1.6751 'International Tables Vol C Tables 4.2.6.8 and 6.1.1.4'

loop_
_geom_angle_atom_site_label_1
_geom_angle_atom_site_label_2
_geom_angle_atom_site_label_3
_geom_angle
_geom_angle_site_symmetry_1
_geom_angle_site_symmetry_3
_geom_angle_publ_flag
S2 Te1 S2 180.0 3 . ?
S2 Te1 S1 87.21(2) 3 3 ?
S2 Te1 S1 92.79(2) . 3 ?
S2 Te1 S1 92.79(2) 3 . ?
S2 Te1 S1 87.21(2) . . ?
S1 Te1 S1 180.0 3 . ?
P1 S1 Te1 100.84(3) . . ?
N1 P1 C1 108.47(10) . . ?
N1 P1 C4 108.44(11) . . ?
C1 P1 C4 105.33(11) . . ?
N1 P1 S1 118.66(7) . . ?
C1 P1 S1 108.66(8) . . ?
C4 P1 S1 106.49(8) . . ?
P2 N1 P1 142.93(12) . . ?
C2 C1 C3 110.5(2) . . ?
C2 C1 P1 112.6(2) . . ?
C3 C1 P1 111.7(2) . . ?
C6 C4 C5 111.0(2) . . ?
C6 C4 P1 111.7(2) . . ?
C5 C4 P1 110.6(2) . . ?
P2 S2 Te1 96.27(3) . . ?
N1 P2 C7 109.33(10) . . ?
N1 P2 C10 109.35(11) . . ?
C7 P2 C10 108.34(11) . . ?
N1 P2 S2 117.04(7) . . ?
C7 P2 S2 107.09(8) . . ?
C10 P2 S2 105.35(10) . . ?
C8 C7 C9 112.5(2) . . ?
C8 C7 P2 112.8(2) . . ?
C9 C7 P2 114.2(2) . . ?
C11 C10 C12 110.7(3) . . ?
C11 C10 P2 111.7(2) . . ?
C12 C10 P2 112.6(2) . . ?

loop_
_geom_bond_atom_site_label_1
_geom_bond_atom_site_label_2
_geom_bond_distance
_geom_bond_site_symmetry_2
_geom_bond_publ_flag
Te1 S2 2.6730(6) 3 ?
Te1 S2 2.6730(6) . ?
Te1 S1 2.6978(6) 3 ?
Te1 S1 2.6978(6) . ?
S1 P1 2.0354(8) . ?
P1 N1 1.583(2) . ?
P1 C1 1.833(2) . ?
P1 C4 1.835(2) . ?
N1 P2 1.584(2) . ?
C1 C2 1.523(4) . ?
C1 C3 1.525(4) . ?
C4 C6 1.513(3) . ?
C4 C5 1.522(4) . ?
S2 P2 2.0363(8) . ?
P2 C7 1.837(2) . ?
P2 C10 1.835(3) . ?
C7 C8 1.528(3) . ?
C7 C9 1.531(4) . ?
C10 C11 1.515(4) . ?
C10 C12 1.516(5) . ?

loop_
_geom_torsion_atom_site_label_1
_geom_torsion_atom_site_label_2
_geom_torsion_atom_site_label_3
_geom_torsion_atom_site_label_4
_geom_torsion
_geom_torsion_site_symmetry_1
_geom_torsion_site_symmetry_2
_geom_torsion_site_symmetry_3
_geom_torsion_site_symmetry_4
_geom_torsion_publ_flag
S2 Te1 S1 P1 116.22(3) 3 . . . ?
S2 Te1 S1 P1 -63.78(3) . . . . ?
S1 Te1 S1 P1 -94.8(65) 3 . . . ?
Te1 S1 P1 N1 37.44(9) . . . . ?
Te1 S1 P1 C1 -87.01(8) . . . . ?
Te1 S1 P1 C4 159.98(8) . . . . ?
C1 P1 N1 P2 119.0(2) . . . . ?
C4 P1 N1 P2 -127.1(2) . . . . ?
S1 P1 N1 P2 -5.5(3) . . . . ?
N1 P1 C1 C2 168.3(2) . . . . ?
C4 P1 C1 C2 52.4(2) . . . . ?
S1 P1 C1 C2 -61.4(2) . . . . ?
N1 P1 C1 C3 -66.7(2) . . . . ?
C4 P1 C1 C3 177.4(2) . . . . ?
S1 P1 C1 C3 63.6(2) . . . . ?
N1 P1 C4 C6 70.7(2) . . . . ?
C1 P1 C4 C6 -173.4(2) . . . . ?
S1 P1 C4 C6 -58.1(2) . . . . ?
N1 P1 C4 C5 -53.6(2) . . . . ?
C1 P1 C4 C5 62.4(2) . . . . ?
S1 P1 C4 C5 177.7(2) . . . . ?
S2 Te1 S2 P2 95.4(3) 3 . . . ?
S1 Te1 S2 P2 -109.69(3) 3 . . . ?
S1 Te1 S2 P2 70.31(3) . . . . ?
P1 N1 P2 C7 -105.4(2) . . . . ?
P1 N1 P2 C10 136.1(2) . . . . ?
P1 N1 P2 S2 16.5(2) . . . . ?
Te1 S2 P2 N1 -54.71(9) . . . . ?
Te1 S2 P2 C7 68.37(8) . . . . ?
Te1 S2 P2 C10 -176.44(8) . . . . ?
N1 P2 C7 C8 -175.7(2) . . . . ?
C10 P2 C7 C8 -56.6(2) . . . . ?
S2 P2 C7 C8 56.6(2) . . . . ?
N1 P2 C7 C9 -45.6(2) . . . . ?
C10 P2 C7 C9 73.5(2) . . . . ?
S2 P2 C7 C9 -173.3(2) . . . . ?
N1 P2 C10 C11 -74.6(2) . . . . ?
C7 P2 C10 C11 166.4(2) . . . . ?
S2 P2 C10 C11 52.0(2) . . . . ?
N1 P2 C10 C12 50.7(2) . . . . ?
C7 P2 C10 C12 -68.4(2) . . . . ?
S2 P2 C10 C12 177.3(2) . . . . ?
